data_2004143
loop_
_publ_author_name
'Lakshmi, S.'
'Subramanian, K.'
'Rajagopalan, K.'
'Koellner, G.'
'Steiner, Th.'

_publ_section_title
;Alkynyl Contacts in
 1\b-Hydroxy-1\a-propargyl-2\a-(2-ethoxycarbonylvinyl)-2,4,4-trimethylcyclopentane
;
_journal_issue 11
_journal_name_full 'Acta Crystallographica Section C'
_journal_page_first 2325
_journal_page_last 2327
_journal_paper_doi 10.1107/S0108270195007499
_journal_volume 51
_journal_year 1995
_chemical_formula_sum 'C16 H24 O3'
_chemical_formula_weight 264.35
_space_group_IT_number 14
_symmetry_cell_setting monoclinic
_symmetry_space_group_name_Hall '-P 2ybc'
_symmetry_space_group_name_H-M 'P 1 21/c 1'
_atom_type_scat_source 'SHELX76 (Sheldrick, 1976)'
_cell_angle_alpha 90
_cell_angle_beta 90.40(6)
_cell_angle_gamma 90
_cell_formula_units_Z 4
_cell_length_a 8.526(6)
_cell_length_b 10.815(5)
_cell_length_c 17.547(9)
_cell_measurement_reflns_used 20
_cell_measurement_temperature 295(2)
_cell_measurement_theta_max 25
_cell_measurement_theta_min 14
_cell_volume 1617.9(16)
_computing_cell_refinement 'CAD-4 Software'
_computing_data_collection 'CAD-4 Software (Enraf-Nonius, 1989)'
_computing_data_reduction 'CAD-4 Software'
_computing_molecular_graphics 'ORTEPII (Johnson, 1976)'
_computing_publication_material 'PARST (Nardelli, 1983)'
_computing_structure_refinement 'SHELX76 (Sheldrick, 1976)'
_computing_structure_solution 'SHELXS86 (Sheldrick, 1985)'
_diffrn_measurement_device 'Enraf-Nonius CAD-4'
_diffrn_measurement_method \w
_diffrn_radiation_type CuK\a
_diffrn_radiation_wavelength 1.54184
_diffrn_reflns_av_R_equivalents 0.026
_diffrn_reflns_limit_h_max 9
_diffrn_reflns_limit_h_min -9
_diffrn_reflns_limit_k_max 12
_diffrn_reflns_limit_k_min 0
_diffrn_reflns_limit_l_max 19
_diffrn_reflns_limit_l_min 0
_diffrn_reflns_number 2487
_diffrn_reflns_theta_max 60
_diffrn_standards_decay_% -4.8
_diffrn_standards_interval_time 30
_diffrn_standards_number 3
_exptl_absorpt_coefficient_mu 0.585
_exptl_absorpt_correction_type none
_exptl_crystal_colour colourless
_exptl_crystal_density_diffrn 1.085
_exptl_crystal_density_meas 1.090
_exptl_crystal_description needle
_exptl_crystal_size_max 1.0
_exptl_crystal_size_mid 0.25
_exptl_crystal_size_min 0.1
_refine_diff_density_max 0.21
_refine_diff_density_min -0.21
_refine_ls_extinction_method none
_refine_ls_goodness_of_fit_obs 0.82
_refine_ls_number_parameters 250
_refine_ls_number_reflns 2173
_refine_ls_R_factor_obs 0.057
_refine_ls_shift/esd_max 0.001
_refine_ls_structure_factor_coef F
_refine_ls_weighting_scheme unit
_refine_ls_wR_factor_obs 0.057
_reflns_number_observed 2173
_reflns_number_total 2256
_reflns_observed_criterion F>2\s(F)
_cod_data_source_file ka1125.cif
_cod_data_source_block ka1125a
_cod_depositor_comments
;
The following automatic conversions were performed:

'_cell_measurement_temperature' value 'room' was changed to '295(2)'
- the room/ambient temperature average [293;298] in Kelvins(K) was
taken.

Automatic conversion script
Id: cif_fix_values 1646 2011-03-28 12:23:43Z adriana 

The following automatic conversions were performed:

'_cell_measurement_temperature' value 'room' was changed to '295(2)'
- the room/ambient temperature average [293;298] in Kelvins(K) was
taken.

'_refine_ls_weighting_scheme' value ' unit' changed to 'unit'
according to /home/saulius/struct/CIF-dictionaries/cif_core.dic
dictionary named 'cif_core.dic' version 2.4.1 from 2010-06-29.

Automatic conversion script
Id: cif_fix_values 1715 2011-07-08 13:25:40Z adriana 
;
_cod_original_cell_volume 1618(2)
_cod_original_sg_symbol_H-M 'P 21/c'
_cod_database_code 2004143

loop_
_symmetry_equiv_pos_as_xyz
x,y,z
x,1/2-y,1/2+z
-x,-y,-z
-x,1/2+y,1/2-z

loop_
_atom_site_label
_atom_site_fract_x
_atom_site_fract_y
_atom_site_fract_z
_atom_site_U_iso_or_equiv
C1 -0.0283(3) 0.0193(3) 0.7412(2) 0.043(3)
C2 -0.0280(3) 0.0146(3) 0.6521(2) 0.046(3)
C3 -0.2060(4) 0.0010(4) 0.6339(2) 0.059(4)
C4 -0.2883(3) -0.0574(3) 0.7033(2) 0.055(3)
C5 -0.1568(3) -0.0705(3) 0.7639(2) 0.047(3)
C6 0.0554(3) -0.1009(3) 0.6273(2) 0.046(3)
C7 0.1810(3) -0.1085(3) 0.5841(2) 0.051(3)
C8 0.2542(3) -0.2288(3) 0.5667(2) 0.051(3)
C9 0.4587(4) -0.3273(4) 0.4977(2) 0.077(4)
C10 0.5757(6) -0.2926(5) 0.4400(3) 0.145(8)
C11 0.1330(4) -0.0104(4) 0.7765(2) 0.056(3)
C12 0.1350(4) 0.0014(4) 0.8599(2) 0.068(4)
C13 0.1341(5) 0.0128(6) 0.9259(3) 0.105(7)
C14 0.0419(5) 0.1305(3) 0.6158(2) 0.063(4)
C15 -0.4199(5) 0.0258(5) 0.7316(3) 0.084(6)
C16 -0.3577(7) -0.1843(5) 0.6845(3) 0.095(6)
O17 0.2211(3) -0.3277(2) 0.5937(1) 0.069(3)
O18 0.3714(2) -0.2148(2) 0.5168(1) 0.064(2)
O19 -0.0709(3) 0.1433(2) 0.7612(1) 0.053(2)
H3a -0.247(4) 0.074(3) 0.620(2) 0.07(1)
H3b -0.227(4) -0.045(3) 0.581(2) 0.08(1)
H5a -0.201(3) -0.048(2) 0.817(2) 0.041(7)
H5b -0.121(3) -0.155(3) 0.764(2) 0.050(8)
H6 0.019(3) -0.172(3) 0.645(2) 0.050(9)
H7 0.224(4) -0.035(3) 0.557(2) 0.07(1)
H9a 0.5124(4) -0.3607(4) 0.5442(2) 0.10
H9b 0.3857(4) -0.3913(4) 0.4766(2) 0.10
H10a 0.6379(6) -0.3672(5) 0.4254(3) 0.10
H10b 0.6476(6) -0.2282(5) 0.4615(3) 0.10
H10c 0.5208(6) -0.2588(5) 0.3939(3) 0.10
H11a 0.165(4) -0.100(3) 0.760(2) 0.07(1)
H11b 0.215(4) 0.041(3) 0.750(2) 0.066(9)
H13 0.129(5) 0.016(4) 0.979(2) 0.11(2)
H14a -0.014(4) 0.196(3) 0.628(2) 0.07(1)
H14b 0.149(4) 0.146(3) 0.633(2) 0.07(1)
H14c 0.040(4) 0.121(3) 0.555(2) 0.08(1)
H15a -0.387(4) 0.101(4) 0.749(2) 0.09(2)
H15b -0.503(5) 0.033(4) 0.690(2) 0.10(1)
H15c -0.461(4) -0.008(4) 0.785(2) 0.09(1)
H16a -0.443(5) -0.170(4) 0.648(2) 0.11(2)
H16b -0.285(5) -0.230(4) 0.660(2) 0.11(2)
H16c -0.409(6) -0.224(5) 0.739(3) 0.17(2)
H19 -0.108(4) 0.152(3) 0.801(2) 0.06(1)

loop_
_geom_angle_atom_site_label_1
_geom_angle_atom_site_label_2
_geom_angle_atom_site_label_3
_geom_angle
_geom_angle_publ_flag
C11 C1 O19 108.9(3) yes
C5 C1 O19 110.4(3) yes
C5 C1 C11 114.0(3) yes
C2 C1 O19 106.1(2) yes
C2 C1 C11 112.8(2) yes
C2 C1 C5 104.3(2) yes
C1 C2 C14 113.1(3) yes
C1 C2 C6 108.6(2) yes
C1 C2 C3 101.5(3) yes
C6 C2 C14 112.0(3) yes
C3 C2 C14 112.0(3) yes
C3 C2 C6 109.0(3) yes
C2 C3 C4 108.9(3) yes
C3 C4 C16 111.9(3) yes
C3 C4 C15 110.8(3) yes
C3 C4 C5 104.4(3) yes
C15 C4 C16 108.4(4) yes
C5 C4 C16 110.1(3) yes
C5 C4 C15 111.2(3) yes
C1 C5 C4 106.4(2) yes
C2 C6 C7 127.3(3) yes
C6 C7 C8 121.3(3) yes
C7 C8 O18 110.7(3) yes
C7 C8 O17 126.9(3) yes
O17 C8 O18 122.4(3) yes
C10 C9 O18 107.0(3) yes
C1 C11 C12 112.7(3) yes
C11 C12 C13 178.5(5) yes
C8 O18 C9 115.9(3) yes

loop_
_geom_bond_atom_site_label_1
_geom_bond_atom_site_label_2
_geom_bond_distance
_geom_bond_publ_flag
C1 C2 1.566(4) yes
C1 C5 1.519(4) yes
C1 C11 1.538(4) yes
C1 O19 1.434(4) yes
C2 C3 1.556(4) yes
C2 C6 1.503(4) yes
C2 C14 1.529(5) yes
C3 C4 1.545(5) yes
C4 C5 1.546(4) yes
C4 C15 1.524(6) yes
C4 C16 1.530(6) yes
C6 C7 1.319(4) yes
C7 C8 1.476(5) yes
C8 O17 1.204(4) yes
C8 O18 1.341(4) yes
C9 C10 1.476(6) yes
C9 O18 1.466(4) yes
C11 C12 1.469(5) yes
C12 C13 1.165(6) yes
C3 H3a 0.89(3) no
C3 H3b 1.07(3) no
C5 H5a 1.04(3) no
C5 H5b 0.96(3) no
C6 H6 0.89(3) no
C7 H7 1.00(3) no
C9 H9a 1.0 no
C9 H9b 1.0 no
C10 H10a 1.0 no
C10 H10b 1.0 no
C10 H10c 1.0 no
C11 H11a 1.05(3) no
C11 H11b 1.01(3) no
C13 H13 0.93(4) no
C14 H14a 0.87(3) no
C14 H14b 0.97(3) no
C14 H14c 1.07(3) no
C15 H15a 0.92(4) no
C15 H15b 1.02(4) no
C15 H15c 1.07(4) no
C16 H16a 0.98(4) no
C16 H16b 0.91(4) no
C16 H16c 1.13(6) no
O19 H19 0.77(3) no

loop_
_geom_torsion_atom_site_label_1
_geom_torsion_atom_site_label_2
_geom_torsion_atom_site_label_3
_geom_torsion_atom_site_label_4
_geom_torsion
_geom_torsion_publ_flag
C1 C2 C3 C4 -24.5(3) yes
C2 C3 C4 C5 3.2(4) yes
C2 C1 C5 C4 -36.4(3) yes
C5 C1 C2 C3 36.8(3) yes
C3 C4 C5 C1 20.5(3) yes
C2 C1 C11 C12 176.5(3) yes
C5 C1 C2 C6 -78.0(3) yes
C11 C1 C2 C6 46.2(4) yes
C11 C1 C2 C14 -78.9(4) yes
O19 C1 C2 C6 165.3(3) yes
O19 C1 C2 C14 40.3(4) yes
C14 C2 C6 C7 4.5(5) yes
C5 C1 C11 C12 -64.8(4) no
O19 C1 C5 C4 77.1(3) no
C11 C1 C5 C4 -159.9(3) no
C5 C1 C2 C14 157.0(3) no
C11 C1 C2 C3 161.0(3) no
O19 C1 C2 C3 -79.9(3) no
O19 C1 C11 C12 59.0(4) no
C1 C2 C6 C7 -121.2(4) no
C3 C2 C6 C7 129.0(4) no
C6 C2 C3 C4 90.0(3) no
C14 C2 C3 C4 -145.5(3) no
C2 C3 C4 C15 123.0(4) no
C2 C3 C4 C16 -115.9(4) no
C15 C4 C5 C1 -99.0(4) no
C16 C4 C5 C1 140.8(3) no
C2 C6 C7 C8 177.7(3) no
C6 C7 C8 O17 -7.5(6) no
C6 C7 C8 O18 174.8(3) no
C7 C8 O18 C9 177.2(3) no
O17 C8 O18 C9 -0.7(5) no
C10 C9 O18 C8 177.3(3) no
